data_7049478
loop_
_publ_author_name
'Yao, Qingxia'
'Lu, Xiufang'
'Liu, Kaili'
'Ma, Chao'
'Su, Jie'
'Lin, Cong'
'Li, DaCheng'
'Dou, Jianmin'
'Sun, Junliang'
'Duan, Wen-zeng'

_publ_section_title
;
 An NHC-CuCl functionalized metal-organic framework for catalyzing
 \b-boration of \a,\b-unsaturated carbonyl compounds
;
_journal_name_full 'Dalton Transactions'
_journal_paper_doi 10.1039/C9DT00645A
_journal_year 2019
_chemical_formula_moiety 'C19 H14 Cl0.31 Cu1.31 N2 O5 '
_chemical_formula_sum 'C19 H14 Cl0.31 Cu1.31 N2 O5'
_chemical_formula_weight 444.46
_space_group_crystal_system orthorhombic
_space_group_IT_number 60
_space_group_name_Hall -P2n2c
_space_group_name_H-M_alt 'P c a n'
_symmetry_space_group_name_Hall '-P 2n 2c'
_symmetry_space_group_name_H-M 'P c a n'
_atom_sites_solution_hydrogens geom
_atom_sites_solution_primary direct
_atom_sites_solution_secondary difmap
_audit_creation_method SHELXL-2014/7
_audit_update_record
;
2017-09-05 deposited with the CCDC.    2019-03-25 downloaded from the CCDC.
;
_cell_angle_alpha 90
_cell_angle_beta 90
_cell_angle_gamma 90
_cell_formula_units_Z 8
_cell_length_a 13.2144(15)
_cell_length_b 22.3311(11)
_cell_length_c 23.9725(12)
_cell_measurement_reflns_used 2910
_cell_measurement_temperature 173(2)
_cell_measurement_theta_max 26.4190
_cell_measurement_theta_min 3.3210
_cell_volume 7074.1(9)
_computing_structure_refinement 'SHELXL-2014/7 (Sheldrick, 2014)'
_computing_structure_solution 'SHELXL-2014/7 (Sheldrick, 2014)'
_diffrn_ambient_temperature 173(2)
_diffrn_measured_fraction_theta_full 0.993
_diffrn_measured_fraction_theta_max 0.993
_diffrn_measurement_device_type 'CCD area detector'
_diffrn_measurement_method 'phi and omega scans'
_diffrn_radiation_type MoK\a
_diffrn_radiation_wavelength 0.71073
_diffrn_reflns_av_R_equivalents 0.0377
_diffrn_reflns_av_unetI/netI 0.0584
_diffrn_reflns_Laue_measured_fraction_full 0.993
_diffrn_reflns_Laue_measured_fraction_max 0.993
_diffrn_reflns_limit_h_max 10
_diffrn_reflns_limit_h_min -17
_diffrn_reflns_limit_k_max 27
_diffrn_reflns_limit_k_min -16
_diffrn_reflns_limit_l_max 31
_diffrn_reflns_limit_l_min -21
_diffrn_reflns_number 7920
_diffrn_reflns_point_group_measured_fraction_full 0.993
_diffrn_reflns_point_group_measured_fraction_max 0.993
_diffrn_reflns_theta_full 29.12
_diffrn_reflns_theta_max 29.12
_diffrn_reflns_theta_min 2.931
_diffrn_source 'fine-focus sealed tube'
_exptl_absorpt_coefficient_mu 0.827
_exptl_absorpt_correction_type none
_exptl_crystal_colour green
_exptl_crystal_density_diffrn 0.835
_exptl_crystal_density_method 'not measured'
_exptl_crystal_description needle
_exptl_crystal_F_000 1801.7
_exptl_crystal_size_max 0.20
_exptl_crystal_size_mid 0.06
_exptl_crystal_size_min 0.02
_refine_diff_density_max 0.774
_refine_diff_density_min -0.417
_refine_diff_density_rms 0.066
_refine_ls_extinction_method none
_refine_ls_goodness_of_fit_ref 0.986
_refine_ls_hydrogen_treatment constr
_refine_ls_matrix_type full
_refine_ls_number_parameters 259
_refine_ls_number_reflns 6175
_refine_ls_number_restraints 0
_refine_ls_restrained_S_all 0.986
_refine_ls_R_factor_all 0.0882
_refine_ls_R_factor_gt 0.0587
_refine_ls_shift/su_max 0.000
_refine_ls_shift/su_mean 0.000
_refine_ls_structure_factor_coef Fsqd
_refine_ls_weighting_details 'w=1/[\s^2^(Fo^2^)+(0.1126P)^2^] where P=(Fo^2^+2Fc^2^)/3'
_refine_ls_weighting_scheme calc
_refine_ls_wR_factor_gt 0.1754
_refine_ls_wR_factor_ref 0.1910
_reflns_Friedel_coverage 0.000
_reflns_number_gt 3534
_reflns_number_total 7920
_reflns_threshold_expression 'I > 2\s(I)'
_cod_data_source_file c9dt00645a2.cif
_cod_data_source_block 1
_cod_original_formula_sum 'C19 H14 Cl0.31 Cu1.31 N2 O5 '
_cod_database_code 7049478
_shelx_shelxl_version_number 2014/7
_shelx_space_group_comment
;
The symmetry employed for this shelxl refinement is uniquely defined
by the following loop, which should always be used as a source of
symmetry information in preference to the above space-group names.
They are only intended as comments.
;

loop_
_space_group_symop_operation_xyz
'x, y, z'
'-x+1/2, -y+1/2, z+1/2'
'x, -y, -z+1/2'
'-x+1/2, y+1/2, -z'
'-x, -y, -z'
'x-1/2, y-1/2, -z-1/2'
'-x, y, z-1/2'
'x-1/2, -y-1/2, z'

loop_
_atom_site_label
_atom_site_type_symbol
_atom_site_fract_x
_atom_site_fract_y
_atom_site_fract_z
_atom_site_U_iso_or_equiv
_atom_site_adp_type
_atom_site_occupancy
_atom_site_site_symmetry_order
_atom_site_calc_flag
_atom_site_refinement_flags_posn
_atom_site_refinement_flags_adp
_atom_site_refinement_flags_occupancy
Cu1 Cu 0.41341(4) 0.02957(2) 0.00242(2) 0.0441(2) Uani 1 1 d . . .
O4 O 1.0098(2) 0.40510(10) 0.46737(10) 0.0575(7) Uani 1 1 d . . .
O1 O 0.4637(2) 0.05596(12) 0.07559(10) 0.0597(7) Uani 1 1 d . . .
O2 O 0.6099(2) 0.00467(12) 0.07183(10) 0.0611(8) Uani 1 1 d . . .
O1W O 0.2721(3) 0.07734(15) 0.00994(12) 0.0778(9) Uani 1 1 d . . .
C19 C 0.9181(4) 0.40981(18) 0.45562(14) 0.0510(10) Uani 1 1 d . . .
C1 C 0.5477(4) 0.03972(16) 0.09508(14) 0.0512(10) Uani 1 1 d . . .
C2 C 0.5772(4) 0.06515(17) 0.15067(15) 0.0606(12) Uani 1 1 d . . .
N2 N 0.7238(3) 0.20696(15) 0.36002(13) 0.0690(11) Uani 1 1 d . . .
C16 C 0.8678(3) 0.35651(16) 0.42939(15) 0.0542(10) Uani 1 1 d . . .
N1 N 0.6623(3) 0.14340(14) 0.30216(13) 0.0688(11) Uani 1 1 d . . .
C6 C 0.6314(4) 0.11538(19) 0.25073(15) 0.0630(12) Uani 1 1 d . . .
C3 C 0.5119(4) 0.1047(2) 0.17837(17) 0.0764(14) Uani 1 1 d . . .
H3 H 0.4482 0.1142 0.1623 0.092 Uiso 1 1 calc R U .
C12 C 0.7717(4) 0.25960(19) 0.38268(16) 0.0652(13) Uani 1 1 d . . .
C17 C 0.9152(4) 0.30251(19) 0.4285(2) 0.0764(14) Uani 1 1 d . . .
H17 H 0.9816 0.2985 0.4432 0.092 Uiso 1 1 calc R U .
C8 C 0.6693(4) 0.05079(19) 0.17447(16) 0.0657(12) Uani 1 1 d . . .
H8 H 0.7138 0.0237 0.1562 0.079 Uiso 1 1 calc R U .
C10 C 0.6433(4) 0.12255(19) 0.35502(15) 0.0795(16) Uani 1 1 d . . .
H10 H 0.6096 0.0863 0.3643 0.095 Uiso 1 1 calc R U .
C11 C 0.6805(4) 0.16182(18) 0.39058(16) 0.0751(15) Uani 1 1 d . . .
H11 H 0.6777 0.1593 0.4301 0.090 Uiso 1 1 calc R U .
C7 C 0.6963(4) 0.0759(2) 0.22448(17) 0.0745(14) Uani 1 1 d . . .
H7 H 0.7595 0.0661 0.2411 0.089 Uiso 1 1 calc R U .
C4 C 0.5389(5) 0.1298(2) 0.22846(19) 0.0805(15) Uani 1 1 d . . .
C13 C 0.7235(4) 0.3139(2) 0.3806(2) 0.0839(15) Uani 1 1 d . . .
C9 C 0.7128(4) 0.1957(2) 0.30513(17) 0.0762(14) Uani 1 1 d . . .
C15 C 0.7746(4) 0.3626(2) 0.4051(2) 0.0765(14) Uani 1 1 d . . .
H15 H 0.7434 0.4010 0.4046 0.092 Uiso 1 1 calc R U .
C18 C 0.8650(4) 0.25277(19) 0.4058(2) 0.0828(15) Uani 1 1 d . . .
H18 H 0.8961 0.2144 0.4065 0.099 Uiso 1 1 calc R U .
O3 O 0.8634(2) 0.45545(12) 0.46295(11) 0.0602(7) Uani 1 1 d . . .
C14 C 0.6211(6) 0.3218(3) 0.3533(4) 0.144(3) Uani 1 1 d . . .
H14A H 0.6274 0.3156 0.3130 0.216 Uiso 1 1 calc R U .
H14B H 0.5962 0.3624 0.3605 0.216 Uiso 1 1 calc R U .
H14C H 0.5734 0.2926 0.3688 0.216 Uiso 1 1 calc R U .
C5 C 0.4683(6) 0.1743(3) 0.2579(3) 0.142(3) Uani 1 1 d . . .
H5A H 0.3989 0.1684 0.2447 0.214 Uiso 1 1 calc R U .
H5B H 0.4900 0.2153 0.2497 0.214 Uiso 1 1 calc R U .
H5C H 0.4710 0.1675 0.2983 0.214 Uiso 1 1 calc R U .
Cu2 Cu 0.7275(3) 0.24807(14) 0.24402(11) 0.160(2) Uani 0.309(3) 1 d . . P
Cl1 Cl 0.7430(9) 0.3086(5) 0.1717(6) 0.240 Uiso 0.309(3) 1 d . U P

loop_
_atom_site_aniso_label
_atom_site_aniso_U_11
_atom_site_aniso_U_22
_atom_site_aniso_U_33
_atom_site_aniso_U_23
_atom_site_aniso_U_13
_atom_site_aniso_U_12
Cu1 0.0714(4) 0.0292(3) 0.0318(3) 0.00174(16) -0.0011(2) -0.0120(2)
O4 0.084(2) 0.0322(15) 0.0565(17) -0.0111(12) -0.0036(15) -0.0108(14)
O1 0.088(2) 0.0522(17) 0.0389(14) -0.0112(12) -0.0069(15) -0.0040(16)
O2 0.095(2) 0.0456(17) 0.0428(14) -0.0106(13) -0.0104(14) -0.0061(15)
O1W 0.088(2) 0.075(2) 0.0703(19) 0.0128(15) 0.0068(16) 0.0078(17)
C19 0.080(3) 0.043(2) 0.0302(18) -0.0051(16) 0.000(2) -0.016(2)
C1 0.088(3) 0.033(2) 0.0324(19) 0.0019(16) 0.003(2) -0.015(2)
C2 0.104(4) 0.037(2) 0.041(2) -0.0003(17) -0.003(2) -0.029(2)
N2 0.112(3) 0.054(2) 0.0411(17) -0.0110(15) -0.0009(18) -0.035(2)
C16 0.085(3) 0.035(2) 0.0422(19) -0.0065(16) -0.004(2) -0.015(2)
N1 0.114(3) 0.047(2) 0.0450(17) -0.0103(15) -0.0036(19) -0.036(2)
C6 0.101(4) 0.051(3) 0.037(2) -0.0083(19) -0.003(2) -0.027(3)
C3 0.103(4) 0.072(3) 0.053(2) -0.027(2) -0.007(2) -0.007(3)
C12 0.102(4) 0.052(3) 0.042(2) -0.0140(19) 0.000(2) -0.031(3)
C17 0.089(3) 0.049(3) 0.091(3) -0.020(2) -0.017(3) -0.014(2)
C8 0.098(4) 0.050(3) 0.049(2) -0.0133(19) -0.009(2) -0.007(2)
C10 0.154(5) 0.046(3) 0.038(2) -0.0010(18) 0.001(2) -0.046(3)
C11 0.137(4) 0.051(3) 0.037(2) 0.0019(19) -0.004(2) -0.034(3)
C7 0.108(4) 0.063(3) 0.052(2) -0.009(2) -0.014(2) -0.016(3)
C4 0.123(5) 0.063(3) 0.056(3) -0.026(2) 0.000(3) -0.007(3)
C13 0.118(4) 0.051(3) 0.083(3) -0.015(2) -0.029(3) -0.010(3)
C9 0.123(4) 0.058(3) 0.048(2) -0.017(2) 0.000(2) -0.034(3)
C15 0.102(4) 0.048(3) 0.080(3) -0.012(2) -0.012(3) -0.020(2)
C18 0.120(4) 0.037(3) 0.091(3) -0.021(2) -0.016(3) -0.009(3)
O3 0.080(2) 0.0404(16) 0.0606(17) -0.0141(13) -0.0028(15) -0.0147(15)
C14 0.133(6) 0.102(5) 0.198(8) -0.026(5) -0.065(6) -0.019(4)
C5 0.171(7) 0.153(7) 0.104(5) -0.076(5) -0.030(5) 0.037(5)
Cu2 0.240(4) 0.144(3) 0.096(2) -0.0257(19) 0.033(2) -0.117(3)

loop_
_atom_type_symbol
_atom_type_description
_atom_type_scat_dispersion_real
_atom_type_scat_dispersion_imag
_atom_type_scat_source
C C 0.0033 0.0016 'International Tables Vol C Tables 4.2.6.8 and 6.1.1.4'
H H 0.0000 0.0000 'International Tables Vol C Tables 4.2.6.8 and 6.1.1.4'
N N 0.0061 0.0033 'International Tables Vol C Tables 4.2.6.8 and 6.1.1.4'
O O 0.0106 0.0060 'International Tables Vol C Tables 4.2.6.8 and 6.1.1.4'
Cl Cl 0.1484 0.1585 'International Tables Vol C Tables 4.2.6.8 and 6.1.1.4'
Cu Cu 0.3201 1.2651 'International Tables Vol C Tables 4.2.6.8 and 6.1.1.4'

loop_
_geom_angle_atom_site_label_1
_geom_angle_atom_site_label_2
_geom_angle_atom_site_label_3
_geom_angle
_geom_angle_site_symmetry_1
_geom_angle_site_symmetry_3
O2 Cu1 O3 90.13(11) 5_655 6_556
O2 Cu1 O1 168.37(12) 5_655 .
O3 Cu1 O1 89.38(11) 6_556 .
O2 Cu1 O4 88.99(11) 5_655 2_654
O3 Cu1 O4 168.20(12) 6_556 2_654
O1 Cu1 O4 89.11(11) . 2_654
O2 Cu1 O1W 97.63(12) 5_655 .
O3 Cu1 O1W 95.15(12) 6_556 .
O1 Cu1 O1W 93.98(12) . .
O4 Cu1 O1W 96.63(12) 2_654 .
O2 Cu1 Cu1 84.33(9) 5_655 5_655
O3 Cu1 Cu1 83.64(9) 6_556 5_655
O1 Cu1 Cu1 84.07(9) . 5_655
O4 Cu1 Cu1 84.56(9) 2_654 5_655
O1W Cu1 Cu1 177.71(8) . 5_655
C19 O4 Cu1 122.3(2) . 2_655
C1 O1 Cu1 122.9(2) . .
C1 O2 Cu1 122.6(3) . 5_655
O4 C19 O3 126.3(3) . .
O4 C19 C16 117.2(4) . .
O3 C19 C16 116.4(4) . .
O1 C1 O2 126.0(3) . .
O1 C1 C2 116.8(4) . .
O2 C1 C2 117.2(4) . .
C8 C2 C3 119.5(4) . .
C8 C2 C1 120.6(4) . .
C3 C2 C1 119.9(4) . .
C9 N2 C11 109.8(3) . .
C9 N2 C12 124.6(3) . .
C11 N2 C12 125.6(3) . .
C17 C16 C15 119.8(4) . .
C17 C16 C19 120.4(4) . .
C15 C16 C19 119.8(4) . .
C9 N1 C10 109.6(3) . .
C9 N1 C6 124.2(3) . .
C10 N1 C6 126.2(3) . .
C4 C6 C7 121.7(4) . .
C4 C6 N1 118.9(4) . .
C7 C6 N1 119.4(5) . .
C4 C3 C2 120.8(5) . .
C18 C12 C13 122.4(4) . .
C18 C12 N2 117.4(4) . .
C13 C12 N2 120.2(5) . .
C16 C17 C18 119.3(5) . .
C7 C8 C2 119.7(4) . .
C11 C10 N1 107.7(4) . .
C10 C11 N2 107.4(3) . .
C8 C7 C6 119.8(5) . .
C3 C4 C6 118.4(5) . .
C3 C4 C5 120.6(6) . .
C6 C4 C5 121.0(4) . .
C12 C13 C15 116.5(5) . .
C12 C13 C14 122.4(5) . .
C15 C13 C14 121.1(5) . .
N2 C9 N1 105.5(4) . .
N2 C9 Cu2 129.2(3) . .
N1 C9 Cu2 123.2(3) . .
C16 C15 C13 122.0(5) . .
C12 C18 C17 119.9(4) . .
C19 O3 Cu1 123.1(3) . 6_666
C9 Cu2 Cl1 179.1(4) . .

loop_
_geom_bond_atom_site_label_1
_geom_bond_atom_site_label_2
_geom_bond_distance
_geom_bond_site_symmetry_2
Cu1 O2 1.961(2) 5_655
Cu1 O3 1.966(2) 6_556
Cu1 O1 1.966(2) .
Cu1 O4 1.966(2) 2_654
Cu1 O1W 2.158(3) .
Cu1 Cu1 2.6447(10) 5_655
O4 C19 1.249(5) .
O4 Cu1 1.966(2) 2_655
O1 C1 1.258(5) .
O2 C1 1.264(5) .
O2 Cu1 1.962(2) 5_655
C19 O3 1.262(5) .
C19 C16 1.501(5) .
C1 C2 1.500(5) .
C2 C8 1.382(6) .
C2 C3 1.402(6) .
N2 C9 1.347(5) .
N2 C11 1.371(5) .
N2 C12 1.442(5) .
C16 C17 1.359(6) .
C16 C15 1.369(6) .
N1 C9 1.347(5) .
N1 C10 1.373(5) .
N1 C6 1.442(5) .
C6 C4 1.372(7) .
C6 C7 1.382(6) .
C3 C4 1.373(6) .
C12 C18 1.360(7) .
C12 C13 1.370(7) .
C17 C18 1.404(6) .
C8 C7 1.370(5) .
C10 C11 1.318(5) .
C4 C5 1.534(8) .
C13 C15 1.409(6) .
C13 C14 1.514(8) .
C9 Cu2 1.885(5) .
O3 Cu1 1.966(2) 6_666
Cu2 Cl1 2.207(13) .
